data_4061035
_journal_name_full Organometallics
_journal_paper_doi 10.1021/om049415+
_journal_year 2004
_chemical_formula_moiety 'C37 H51 Fe N3'
_chemical_formula_sum 'C37 H51 Fe N3'
_chemical_formula_weight 593.66
_space_group_IT_number 2
_symmetry_cell_setting triclinic
_symmetry_space_group_name_Hall '-P 1'
_symmetry_space_group_name_H-M 'P -1'
_cell_angle_alpha 102.007(2)
_cell_angle_beta 94.507(2)
_cell_angle_gamma 109.212(2)
_cell_formula_units_Z 2
_cell_length_a 9.3051(11)
_cell_length_b 10.7974(13)
_cell_length_c 20.630(2)
_cell_measurement_temperature 193(2)
_cell_volume 1890.0(4)
_diffrn_ambient_temperature 193(2)
_exptl_crystal_density_diffrn 1.043
_cod_depositor_comments
;
The following automatic conversions were performed:
'_symmetry_cell_setting' value 'Triclinic' changed to 'triclinic'
according to '/home/saulius/struct/CIF-dictionaries/cif_core.dic'
dictionary named 'cif_core.dic' version 2.4.1 from 2010-06-29.

Automatic conversion script
Id: cif_fix_enum 1527 2010-12-29 10:47:43Z saulius 
;
_cod_database_code 4061035

loop_
_symmetry_equiv_pos_as_xyz
'x, y, z'
'-x, -y, -z'

loop_
_atom_site_label
_atom_site_type_symbol
_atom_site_fract_x
_atom_site_fract_y
_atom_site_fract_z
_atom_site_U_iso_or_equiv
_atom_site_adp_type
_atom_site_occupancy
_atom_site_symmetry_multiplicity
_atom_site_calc_flag
_atom_site_refinement_flags
_atom_site_disorder_assembly
_atom_site_disorder_group
Fe2 Fe 0.48184(3) 0.83751(3) 0.215836(14) 0.03253(10) Uani 1 1 d . . .
N14 N 0.6747(2) 0.89796(19) 0.18864(9) 0.0404(4) Uani 1 1 d . . .
N21 N 0.26870(18) 0.75293(15) 0.16718(8) 0.0288(3) Uani 1 1 d . . .
N11 N 0.41439(19) 0.82914(17) 0.30368(8) 0.0337(4) Uani 1 1 d . . .
C102 C 0.5657(3) 0.6502(2) 0.33996(12) 0.0488(6) Uani 1 1 d . . .
H102 H 0.4671 0.6273 0.3091 0.059 Uiso 1 1 calc R . .
C41 C 0.1411(2) 0.71469(19) 0.19410(10) 0.0307(4) Uani 1 1 d . . .
C63 C 0.2664(2) 0.6100(2) 0.05755(10) 0.0349(4) Uani 1 1 d . . .
C13 C 0.2622(2) 0.73239(19) 0.09583(9) 0.0303(4) Uani 1 1 d . . .
C23 C 0.2665(2) 0.8400(2) 0.06670(10) 0.0355(4) Uani 1 1 d . . .
C24 C 0.8199(3) 0.9488(2) 0.23432(12) 0.0459(5) Uani 1 1 d . . .
H24A H 0.8733 0.8833 0.2236 0.055 Uiso 1 1 calc R . .
H24B H 0.7967 0.9514 0.2805 0.055 Uiso 1 1 calc R . .
C21 C 0.2696(2) 0.7830(2) 0.31482(10) 0.0363(4) Uani 1 1 d . . .
C31 C 0.1421(2) 0.7299(2) 0.26324(10) 0.0360(4) Uani 1 1 d . . .
H31 H 0.0439 0.7005 0.2770 0.043 Uiso 1 1 calc R . .
C103 C 0.2601(3) 0.4936(2) 0.08901(11) 0.0413(5) Uani 1 1 d . . .
H103 H 0.2159 0.5086 0.1314 0.050 Uiso 1 1 calc R . .
C22 C 0.5925(3) 1.0224(2) 0.39004(11) 0.0396(5) Uani 1 1 d . . .
C51 C -0.0127(2) 0.6509(2) 0.14858(11) 0.0403(5) Uani 1 1 d . . .
H51A H -0.0239 0.7119 0.1210 0.060 Uiso 1 1 calc R . .
H51B H -0.0956 0.6347 0.1758 0.060 Uiso 1 1 calc R . .
H51C H -0.0184 0.5647 0.1194 0.060 Uiso 1 1 calc R . .
C12 C 0.5417(2) 0.8840(2) 0.35801(10) 0.0343(4) Uani 1 1 d . . .
C73 C 0.2559(3) 0.9702(2) 0.10726(11) 0.0410(5) Uani 1 1 d . . .
H73 H 0.2341 0.9571 0.1526 0.049 Uiso 1 1 calc R . .
C62 C 0.6223(3) 0.8016(2) 0.37304(11) 0.0399(5) Uani 1 1 d . . .
C53 C 0.2795(3) 0.5993(2) -0.00983(11) 0.0422(5) Uani 1 1 d . . .
H53 H 0.2828 0.5175 -0.0365 0.051 Uiso 1 1 calc R . .
C33 C 0.2798(3) 0.8232(2) -0.00101(11) 0.0451(5) Uani 1 1 d . . .
H33 H 0.2835 0.8949 -0.0216 0.054 Uiso 1 1 calc R . .
C43 C 0.2877(3) 0.7051(3) -0.03890(11) 0.0467(5) Uani 1 1 d . . .
H43 H 0.2988 0.6965 -0.0848 0.056 Uiso 1 1 calc R . .
C14 C 0.6953(3) 0.8711(3) 0.11872(12) 0.0508(6) Uani 1 1 d . . .
H14A H 0.7600 0.9550 0.1089 0.076 Uiso 1 1 calc R . .
H14B H 0.5946 0.8364 0.0899 0.076 Uiso 1 1 calc R . .
H14C H 0.7453 0.8036 0.1101 0.076 Uiso 1 1 calc R . .
C34 C 0.9305(3) 1.0885(2) 0.23360(11) 0.0442(5) Uani 1 1 d . . .
C82 C 0.4893(4) 1.2075(3) 0.43559(15) 0.0699(8) Uani 1 1 d . . .
H82A H 0.4461 1.1550 0.4674 0.105 Uiso 1 1 calc R . .
H82B H 0.4199 1.2527 0.4227 0.105 Uiso 1 1 calc R . .
H82C H 0.5903 1.2757 0.4567 0.105 Uiso 1 1 calc R . .
C32 C 0.7267(3) 1.0772(2) 0.43695(12) 0.0490(6) Uani 1 1 d . . .
H32 H 0.7629 1.1707 0.4592 0.059 Uiso 1 1 calc R . .
C92 C 0.5894(5) 1.1927(3) 0.32537(16) 0.0770(9) Uani 1 1 d . . .
H92A H 0.6943 1.2509 0.3473 0.115 Uiso 1 1 calc R . .
H92B H 0.5323 1.2488 0.3136 0.115 Uiso 1 1 calc R . .
H92C H 0.5941 1.1298 0.2845 0.115 Uiso 1 1 calc R . .
C112 C 0.5310(5) 0.5663(3) 0.39121(18) 0.0817(10) Uani 1 1 d . . .
H11A H 0.6267 0.5829 0.4207 0.123 Uiso 1 1 calc R . .
H11B H 0.4857 0.4701 0.3680 0.123 Uiso 1 1 calc R . .
H11C H 0.4581 0.5918 0.4180 0.123 Uiso 1 1 calc R . .
C72 C 0.5078(3) 1.1127(2) 0.37311(12) 0.0486(6) Uani 1 1 d . . .
H72 H 0.4022 1.0529 0.3491 0.058 Uiso 1 1 calc R . .
C54 C 1.1882(4) 1.2538(4) 0.25798(18) 0.0865(11) Uani 1 1 d . . .
H54 H 1.2949 1.2773 0.2733 0.104 Uiso 1 1 calc R . .
C42 C 0.8082(3) 0.9979(3) 0.45173(13) 0.0575(7) Uani 1 1 d . . .
H42 H 0.9001 1.0370 0.4837 0.069 Uiso 1 1 calc R . .
C11 C 0.2382(3) 0.7871(3) 0.38576(11) 0.0558(6) Uani 1 1 d . . .
H11D H 0.2770 0.7244 0.4033 0.084 Uiso 1 1 calc R . .
H11E H 0.1269 0.7604 0.3861 0.084 Uiso 1 1 calc R . .
H11F H 0.2903 0.8792 0.4140 0.084 Uiso 1 1 calc R . .
C52 C 0.7565(3) 0.8625(3) 0.42032(13) 0.0512(6) Uani 1 1 d . . .
H52 H 0.8136 0.8089 0.4310 0.061 Uiso 1 1 calc R . .
C122 C 0.6800(5) 0.6145(3) 0.29754(19) 0.0834(10) Uani 1 1 d . . .
H12A H 0.7009 0.6704 0.2651 0.125 Uiso 1 1 calc R . .
H12B H 0.6363 0.5186 0.2735 0.125 Uiso 1 1 calc R . .
H12C H 0.7763 0.6314 0.3267 0.125 Uiso 1 1 calc R . .
C84 C 0.8809(3) 1.1835(3) 0.21356(15) 0.0607(7) Uani 1 1 d . . .
H84 H 0.7750 1.1604 0.1967 0.073 Uiso 1 1 calc R . .
C93 C 0.1238(3) 1.0028(3) 0.07482(15) 0.0589(7) Uani 1 1 d . . .
H93A H 0.1474 1.0253 0.0323 0.088 Uiso 1 1 calc R . .
H93B H 0.1110 1.0802 0.1050 0.088 Uiso 1 1 calc R . .
H93C H 0.0283 0.9240 0.0663 0.088 Uiso 1 1 calc R . .
C83 C 0.4072(3) 1.0877(3) 0.11713(17) 0.0677(8) Uani 1 1 d . . .
H83A H 0.4907 1.0648 0.1376 0.102 Uiso 1 1 calc R . .
H83B H 0.4000 1.1685 0.1466 0.102 Uiso 1 1 calc R . .
H83C H 0.4287 1.1056 0.0736 0.102 Uiso 1 1 calc R . .
C44 C 1.0866(3) 1.1242(3) 0.25542(14) 0.0637(7) Uani 1 1 d . . .
H44 H 1.1246 1.0602 0.2687 0.076 Uiso 1 1 calc R . .
C123 C 0.1544(4) 0.3568(3) 0.04397(16) 0.0684(8) Uani 1 1 d . . .
H12D H 0.0544 0.3625 0.0294 0.103 Uiso 1 1 calc R . .
H12E H 0.1395 0.2870 0.0691 0.103 Uiso 1 1 calc R . .
H12F H 0.2015 0.3333 0.0046 0.103 Uiso 1 1 calc R . .
C113 C 0.4213(4) 0.4929(3) 0.10823(19) 0.0774(9) Uani 1 1 d . . .
H11G H 0.4635 0.4682 0.0675 0.116 Uiso 1 1 calc R . .
H11H H 0.4159 0.4268 0.1350 0.116 Uiso 1 1 calc R . .
H11I H 0.4881 0.5831 0.1346 0.116 Uiso 1 1 calc R . .
C64 C 1.1371(4) 1.3470(4) 0.23887(17) 0.0855(11) Uani 1 1 d . . .
H64 H 1.2074 1.4347 0.2403 0.103 Uiso 1 1 calc R . .
C74 C 0.9840(4) 1.3133(3) 0.21768(17) 0.0781(10) Uani 1 1 d . . .
H74 H 0.9469 1.3787 0.2055 0.094 Uiso 1 1 calc R . .

loop_
_atom_site_aniso_label
_atom_site_aniso_U_11
_atom_site_aniso_U_22
_atom_site_aniso_U_33
_atom_site_aniso_U_23
_atom_site_aniso_U_13
_atom_site_aniso_U_12
Fe2 0.02746(15) 0.03754(17) 0.03092(15) 0.00844(11) 0.00548(10) 0.00920(11)
N14 0.0295(8) 0.0492(11) 0.0404(10) 0.0119(8) 0.0079(7) 0.0100(8)
N21 0.0298(8) 0.0286(8) 0.0282(8) 0.0067(6) 0.0044(6) 0.0109(6)
N11 0.0335(8) 0.0372(9) 0.0281(8) 0.0054(7) 0.0026(6) 0.0118(7)
C102 0.0547(14) 0.0429(13) 0.0501(13) 0.0096(10) 0.0015(11) 0.0219(11)
C41 0.0305(9) 0.0282(9) 0.0337(10) 0.0064(7) 0.0047(7) 0.0116(7)
C63 0.0320(10) 0.0346(10) 0.0353(10) 0.0058(8) 0.0059(8) 0.0098(8)
C13 0.0272(9) 0.0320(10) 0.0300(9) 0.0076(7) 0.0035(7) 0.0086(7)
C23 0.0319(10) 0.0378(11) 0.0371(10) 0.0126(8) 0.0045(8) 0.0109(8)
C24 0.0356(11) 0.0538(14) 0.0505(13) 0.0185(11) 0.0047(10) 0.0156(10)
C21 0.0372(10) 0.0393(11) 0.0320(10) 0.0093(8) 0.0080(8) 0.0120(9)
C31 0.0299(9) 0.0433(11) 0.0344(10) 0.0104(8) 0.0094(8) 0.0110(8)
C103 0.0480(12) 0.0348(11) 0.0439(12) 0.0079(9) 0.0124(10) 0.0184(9)
C22 0.0415(11) 0.0405(11) 0.0357(11) 0.0067(9) 0.0025(9) 0.0156(9)
C51 0.0294(10) 0.0490(12) 0.0387(11) 0.0082(9) 0.0038(8) 0.0109(9)
C12 0.0340(10) 0.0393(11) 0.0289(9) 0.0087(8) 0.0039(8) 0.0121(8)
C73 0.0472(12) 0.0365(11) 0.0430(12) 0.0142(9) 0.0065(9) 0.0174(9)
C62 0.0409(11) 0.0400(11) 0.0389(11) 0.0110(9) 0.0033(9) 0.0147(9)
C53 0.0411(11) 0.0419(12) 0.0366(11) 0.0006(9) 0.0095(9) 0.0105(9)
C33 0.0481(13) 0.0493(13) 0.0391(12) 0.0206(10) 0.0085(10) 0.0127(10)
C43 0.0451(12) 0.0574(14) 0.0308(11) 0.0106(10) 0.0095(9) 0.0089(11)
C14 0.0401(12) 0.0665(16) 0.0451(13) 0.0131(11) 0.0129(10) 0.0173(11)
C34 0.0339(11) 0.0554(14) 0.0383(11) 0.0116(10) 0.0067(9) 0.0092(10)
C82 0.092(2) 0.0620(18) 0.0678(18) 0.0111(14) 0.0232(16) 0.0434(17)
C32 0.0505(13) 0.0406(12) 0.0459(13) 0.0021(10) -0.0065(10) 0.0116(10)
C92 0.115(3) 0.080(2) 0.0695(19) 0.0383(17) 0.0274(18) 0.063(2)
C112 0.115(3) 0.0453(16) 0.080(2) 0.0225(15) 0.026(2) 0.0156(17)
C72 0.0551(14) 0.0444(13) 0.0479(13) 0.0051(10) 0.0008(11) 0.0252(11)
C54 0.0400(15) 0.108(3) 0.077(2) 0.016(2) -0.0046(14) -0.0110(17)
C42 0.0471(14) 0.0580(15) 0.0561(15) 0.0087(12) -0.0176(11) 0.0132(12)
C11 0.0462(13) 0.0808(18) 0.0347(12) 0.0142(12) 0.0116(10) 0.0139(13)
C52 0.0469(13) 0.0535(14) 0.0560(14) 0.0161(11) -0.0044(11) 0.0228(11)
C122 0.106(3) 0.0553(18) 0.096(3) 0.0134(17) 0.044(2) 0.0352(18)
C84 0.0484(14) 0.0590(16) 0.0703(18) 0.0262(14) 0.0039(12) 0.0084(12)
C93 0.0557(15) 0.0540(15) 0.0746(18) 0.0194(13) 0.0053(13) 0.0282(13)
C83 0.0581(16) 0.0386(13) 0.092(2) 0.0011(13) 0.0018(15) 0.0099(12)
C44 0.0394(13) 0.0790(19) 0.0612(16) 0.0139(14) -0.0023(12) 0.0104(13)
C123 0.089(2) 0.0337(13) 0.0707(19) 0.0075(12) 0.0073(16) 0.0110(13)
C113 0.0669(19) 0.070(2) 0.112(3) 0.0399(19) 0.0073(18) 0.0377(16)
C64 0.072(2) 0.080(2) 0.070(2) 0.0258(18) -0.0003(16) -0.0202(18)
C74 0.078(2) 0.0612(18) 0.082(2) 0.0359(17) -0.0030(17) -0.0004(16)

loop_
_geom_bond_atom_site_label_1
_geom_bond_atom_site_label_2
_geom_bond_distance
_geom_bond_site_symmetry_2
_geom_bond_publ_flag
Fe2 N14 1.8715(18) . ?
Fe2 N21 1.9719(16) . ?
Fe2 N11 1.9737(17) . ?
N14 C14 1.452(3) . ?
N14 C24 1.452(3) . ?
N21 C41 1.329(2) . ?
N21 C13 1.436(2) . ?
N11 C21 1.331(3) . ?
N11 C12 1.436(2) . ?
C102 C112 1.518(4) . ?
C102 C122 1.524(4) . ?
C102 C62 1.525(3) . ?
C41 C31 1.400(3) . ?
C41 C51 1.508(3) . ?
C63 C53 1.389(3) . ?
C63 C13 1.406(3) . ?
C63 C103 1.517(3) . ?
C13 C23 1.406(3) . ?
C23 C33 1.391(3) . ?
C23 C73 1.517(3) . ?
C24 C34 1.525(3) . ?
C21 C31 1.403(3) . ?
C21 C11 1.509(3) . ?
C103 C113 1.524(4) . ?
C103 C123 1.530(3) . ?
C22 C32 1.390(3) . ?
C22 C12 1.403(3) . ?
C22 C72 1.516(3) . ?
C12 C62 1.403(3) . ?
C73 C83 1.519(3) . ?
C73 C93 1.529(3) . ?
C62 C52 1.395(3) . ?
C53 C43 1.380(3) . ?
C33 C43 1.378(3) . ?
C34 C84 1.376(4) . ?
C34 C44 1.384(3) . ?
C82 C72 1.530(4) . ?
C32 C42 1.378(3) . ?
C92 C72 1.528(4) . ?
C54 C64 1.358(5) . ?
C54 C44 1.395(5) . ?
C42 C52 1.372(4) . ?
C84 C74 1.394(4) . ?
C64 C74 1.359(5) . ?
